data_4020134
loop_
_publ_author_name
'Kay M. Brummond'
'Dennis P. Curran'
'Branko Mitasev'
'Stefan Fischer'

_journal_name_full 'Journal of Organic Chemistry'
_journal_page_first 1745
_journal_page_last 1753
_journal_paper_doi 10.1021/jo0481607
_journal_volume 70
_journal_year 2005
_chemical_formula_sum 'C29 H33 N O5'
_chemical_formula_weight 475.56
_space_group_IT_number 14
_symmetry_cell_setting monoclinic
_symmetry_space_group_name_Hall '-P 2ybc'
_symmetry_space_group_name_H-M 'P 1 21/c 1'
_atom_sites_solution_hydrogens geom
_atom_sites_solution_primary direct
_atom_sites_solution_secondary difmap
_cell_angle_alpha 90.00
_cell_angle_beta 105.3700(10)
_cell_angle_gamma 90.00
_cell_formula_units_Z 8
_cell_length_a 26.4650(13)
_cell_length_b 9.6298(5)
_cell_length_c 21.3983(11)
_cell_measurement_reflns_used ?
_cell_measurement_temperature 293(2)
_cell_measurement_theta_max ?
_cell_measurement_theta_min ?
_cell_volume 5258.4(5)
_diffrn_ambient_temperature 293(2)
_diffrn_detector_area_resol_mean ?
_diffrn_measurement_device_type 'CCD area detector'
_diffrn_measurement_method 'phi and omega scans'
_diffrn_radiation_monochromator graphite
_diffrn_radiation_source 'fine-focus sealed tube'
_diffrn_radiation_type MoK\a
_diffrn_radiation_wavelength 0.71073
_diffrn_reflns_av_R_equivalents 0.0604
_diffrn_reflns_av_sigmaI/netI 0.0508
_diffrn_reflns_limit_h_max 31
_diffrn_reflns_limit_h_min -31
_diffrn_reflns_limit_k_max 11
_diffrn_reflns_limit_k_min -11
_diffrn_reflns_limit_l_max 25
_diffrn_reflns_limit_l_min -25
_diffrn_reflns_number 40981
_diffrn_reflns_theta_max 25.00
_diffrn_reflns_theta_min 1.92
_diffrn_standards_decay_% ?
_diffrn_standards_interval_count ?
_diffrn_standards_interval_time ?
_diffrn_standards_number ?
_exptl_absorpt_coefficient_mu 0.082
_exptl_absorpt_correction_T_max ?
_exptl_absorpt_correction_T_min ?
_exptl_absorpt_correction_type none
_exptl_absorpt_process_details ?
_exptl_crystal_colour ?
_exptl_crystal_density_diffrn 1.201
_exptl_crystal_density_meas 0
_exptl_crystal_density_method 'not measured'
_exptl_crystal_description ?
_exptl_crystal_F_000 2032
_exptl_crystal_size_max ?
_exptl_crystal_size_mid ?
_exptl_crystal_size_min ?
_refine_ls_extinction_coef ?
_refine_ls_extinction_method none
_refine_ls_goodness_of_fit_ref 1.088
_refine_ls_hydrogen_treatment mixed
_refine_ls_matrix_type full
_refine_ls_number_parameters 641
_refine_ls_number_reflns 9272
_refine_ls_number_restraints 0
_refine_ls_restrained_S_all 1.088
_refine_ls_R_factor_all 0.1235
_refine_ls_R_factor_gt 0.0718
_refine_ls_shift/su_max 0.001
_refine_ls_shift/su_mean 0.000
_refine_ls_structure_factor_coef Fsqd
_refine_ls_weighting_details 'calc w=1/[\s^2^(Fo^2^)+(0.0897P)^2^+0.0000P] where P=(Fo^2^+2Fc^2^)/3'
_refine_ls_weighting_scheme calc
_refine_ls_wR_factor_gt 0.1676
_refine_ls_wR_factor_ref 0.1877
_reflns_number_gt 5517
_reflns_number_total 9272
_reflns_threshold_expression >2sigma(I)
_cod_depositor_comments
;
The following automatic conversions were performed:
'_symmetry_cell_setting' value 'Monoclinic' changed to 'monoclinic'
according to '/home/saulius/struct/CIF-dictionaries/cif_core.dic'
dictionary named 'cif_core.dic' version 2.4.1 from 2010-06-29.

Automatic conversion script
Id: cif_fix_enum 1527 2010-12-29 10:47:43Z saulius 
;
_cod_original_sg_symbol_H-M 'P 21/c'
_cod_database_code 4020134

loop_
_symmetry_equiv_pos_as_xyz
'x, y, z'
'-x, y+1/2, -z+1/2'
'-x, -y, -z'
'x, -y-1/2, z-1/2'

loop_
_atom_site_label
_atom_site_type_symbol
_atom_site_fract_x
_atom_site_fract_y
_atom_site_fract_z
_atom_site_U_iso_or_equiv
_atom_site_adp_type
_atom_site_occupancy
_atom_site_symmetry_multiplicity
_atom_site_calc_flag
_atom_site_refinement_flags
_atom_site_disorder_assembly
_atom_site_disorder_group
N1 N 0.34247(8) -0.1152(2) 0.50382(11) 0.0458(6) Uani 1 1 d . . .
O1 O 0.34403(9) -0.2837(2) 0.43151(11) 0.0742(7) Uani 1 1 d . . .
C1 C 0.22424(13) -0.1839(4) 0.45781(18) 0.0737(10) Uani 1 1 d . . .
H1 H 0.2280 -0.0897 0.4504 0.088 Uiso 1 1 calc R . .
N2 N 0.15156(8) 0.0042(2) 0.23317(11) 0.0494(6) Uani 1 1 d . . .
O2 O 0.35538(8) 0.0140(2) 0.39870(10) 0.0658(6) Uani 1 1 d . . .
C2 C 0.17590(13) -0.2355(4) 0.4589(2) 0.0850(12) Uani 1 1 d . . .
H2 H 0.1473 -0.1761 0.4522 0.102 Uiso 1 1 calc R . .
O3 O 0.44133(9) -0.0188(3) 0.42624(11) 0.0989(9) Uani 1 1 d . . .
C3 C 0.16980(14) -0.3732(4) 0.46980(17) 0.0767(10) Uani 1 1 d . . .
H3 H 0.1371 -0.4079 0.4702 0.092 Uiso 1 1 calc R . .
O4 O 0.34244(9) 0.3814(2) 0.57197(13) 0.0854(8) Uani 1 1 d . . .
C4 C 0.21187(15) -0.4595(4) 0.48007(16) 0.0723(10) Uani 1 1 d . . .
H4 H 0.2079 -0.5533 0.4879 0.087 Uiso 1 1 calc R . .
O5 O 0.46756(9) 0.2792(3) 0.63751(12) 0.0791(7) Uani 1 1 d . . .
C5 C 0.26050(13) -0.4091(3) 0.47895(15) 0.0610(8) Uani 1 1 d . . .
H5 H 0.2890 -0.4692 0.4859 0.073 Uiso 1 1 calc R . .
O6 O 0.11655(9) -0.1624(2) 0.16043(11) 0.0764(7) Uani 1 1 d . . .
C6 C 0.26706(12) -0.2709(3) 0.46760(14) 0.0540(8) Uani 1 1 d . . .
O7 O 0.09876(8) -0.1666(2) 0.28898(11) 0.0697(6) Uani 1 1 d . . .
C7 C 0.32057(11) -0.2233(3) 0.46604(15) 0.0534(8) Uani 1 1 d . . .
O8 O 0.02200(8) -0.0629(3) 0.24726(13) 0.0894(8) Uani 1 1 d . . .
C8 C 0.39568(10) -0.0665(3) 0.50660(13) 0.0479(7) Uani 1 1 d . . .
O9 O 0.19823(10) 0.1699(2) 0.45885(12) 0.0798(7) Uani 1 1 d . . .
C9 C 0.40370(10) 0.0548(3) 0.55562(13) 0.0456(7) Uani 1 1 d . . .
H9 H 0.4399 0.0539 0.5829 0.055 Uiso 1 1 calc R . .
O10 O 0.09228(11) 0.3560(3) 0.40199(15) 0.1019(9) Uani 1 1 d . . .
C10 C 0.38882(11) 0.2027(3) 0.53056(14) 0.0512(7) Uani 1 1 d . . .
H10 H 0.3639 0.1952 0.4877 0.061 Uiso 1 1 calc R . .
C11 C 0.35977(12) 0.2644(3) 0.57674(16) 0.0603(8) Uani 1 1 d . . .
C12 C 0.35468(12) 0.1590(3) 0.62689(15) 0.0585(8) Uani 1 1 d . . .
H12 H 0.3838 0.1754 0.6654 0.070 Uiso 1 1 calc R . .
C13 C 0.36577(11) 0.0217(3) 0.59752(14) 0.0495(7) Uani 1 1 d . . .
H13 H 0.3810 -0.0464 0.6313 0.059 Uiso 1 1 calc R . .
C14 C 0.31870(11) -0.0384(3) 0.54765(14) 0.0521(7) Uani 1 1 d . . .
H14A H 0.2986 -0.0996 0.5680 0.063 Uiso 1 1 calc R . .
H14B H 0.2959 0.0347 0.5248 0.063 Uiso 1 1 calc R . .
C15 C 0.43821(11) -0.1794(3) 0.53053(15) 0.0563(8) Uani 1 1 d . . .
H15A H 0.4302 -0.2573 0.5008 0.068 Uiso 1 1 calc R . .
H15B H 0.4716 -0.1417 0.5280 0.068 Uiso 1 1 calc R . .
C16 C 0.44453(11) -0.2334(3) 0.59798(15) 0.0512(7) Uani 1 1 d . . .
C17 C 0.48356(12) -0.1806(3) 0.64951(16) 0.0611(8) Uani 1 1 d . . .
H17 H 0.5054 -0.1104 0.6421 0.073 Uiso 1 1 calc R . .
C18 C 0.49017(14) -0.2308(4) 0.71092(18) 0.0733(10) Uani 1 1 d . . .
H18 H 0.5160 -0.1934 0.7450 0.088 Uiso 1 1 calc R . .
C19 C 0.45882(16) -0.3365(4) 0.72261(19) 0.0807(11) Uani 1 1 d . . .
H19 H 0.4633 -0.3700 0.7645 0.097 Uiso 1 1 calc R . .
C20 C 0.42093(14) -0.3923(4) 0.6723(2) 0.0731(10) Uani 1 1 d . . .
H20 H 0.4001 -0.4647 0.6800 0.088 Uiso 1 1 calc R . .
C21 C 0.41364(12) -0.3412(3) 0.61051(17) 0.0608(8) Uani 1 1 d . . .
H21 H 0.3877 -0.3793 0.5767 0.073 Uiso 1 1 calc R . .
C22 C 0.40055(13) -0.0220(3) 0.43977(15) 0.0582(8) Uani 1 1 d . . .
C23 C 0.35773(14) 0.0444(4) 0.33348(16) 0.0820(11) Uani 1 1 d . . .
H23A H 0.3754 0.1312 0.3330 0.123 Uiso 1 1 calc R . .
H23B H 0.3228 0.0503 0.3055 0.123 Uiso 1 1 calc R . .
H23C H 0.3765 -0.0282 0.3185 0.123 Uiso 1 1 calc R . .
C24 C 0.30435(15) 0.1716(4) 0.6482(2) 0.0913(12) Uani 1 1 d . . .
H24A H 0.3015 0.2640 0.6637 0.137 Uiso 1 1 calc R . .
H24B H 0.3050 0.1060 0.6822 0.137 Uiso 1 1 calc R . .
H24C H 0.2748 0.1526 0.6120 0.137 Uiso 1 1 calc R . .
C25 C 0.43394(12) 0.2968(3) 0.52386(15) 0.0609(8) Uani 1 1 d . . .
H25A H 0.4520 0.2523 0.4953 0.073 Uiso 1 1 calc R . .
H25B H 0.4195 0.3835 0.5038 0.073 Uiso 1 1 calc R . .
C26 C 0.47314(12) 0.3283(3) 0.58786(17) 0.0578(8) Uani 1 1 d . . .
C27 C 0.51748(11) 0.4241(3) 0.58775(16) 0.0631(9) Uani 1 1 d . . .
H27A H 0.5032 0.5159 0.5755 0.076 Uiso 1 1 calc R . .
H27B H 0.5338 0.3931 0.5546 0.076 Uiso 1 1 calc R . .
C28 C 0.55913(14) 0.4361(4) 0.65020(19) 0.0869(11) Uani 1 1 d . . .
H28A H 0.5762 0.3466 0.6603 0.104 Uiso 1 1 calc R . .
H28B H 0.5427 0.4583 0.6844 0.104 Uiso 1 1 calc R . .
C29 C 0.60024(14) 0.5441(4) 0.6499(2) 0.0956(13) Uani 1 1 d . . .
H29A H 0.6196 0.5173 0.6197 0.143 Uiso 1 1 calc R . .
H29B H 0.6237 0.5517 0.6925 0.143 Uiso 1 1 calc R . .
H29C H 0.5836 0.6321 0.6372 0.143 Uiso 1 1 calc R . .
C30 C 0.23433(14) -0.2354(4) 0.25769(19) 0.0783(10) Uani 1 1 d . . .
H30 H 0.2176 -0.2502 0.2902 0.094 Uiso 1 1 calc R . .
C31 C 0.28457(16) -0.2880(4) 0.2643(2) 0.0932(12) Uani 1 1 d . . .
H31 H 0.3013 -0.3387 0.3009 0.112 Uiso 1 1 calc R . .
C32 C 0.30905(16) -0.2647(5) 0.2166(2) 0.0931(13) Uani 1 1 d . . .
H32 H 0.3425 -0.3000 0.2207 0.112 Uiso 1 1 calc R . .
C33 C 0.28504(17) -0.1905(5) 0.1635(2) 0.0994(14) Uani 1 1 d . . .
H33 H 0.3024 -0.1733 0.1318 0.119 Uiso 1 1 calc R . .
C34 C 0.23467(14) -0.1396(4) 0.15571(17) 0.0798(11) Uani 1 1 d . . .
H34 H 0.2181 -0.0908 0.1184 0.096 Uiso 1 1 calc R . .
C35 C 0.20935(12) -0.1612(3) 0.20299(15) 0.0565(8) Uani 1 1 d . . .
C36 C 0.15537(12) -0.1067(3) 0.19618(14) 0.0541(8) Uani 1 1 d . . .
C37 C 0.10060(10) 0.0543(3) 0.23949(14) 0.0514(7) Uani 1 1 d . . .
C38 C 0.11721(10) 0.1618(3) 0.29467(14) 0.0515(7) Uani 1 1 d . . .
H38 H 0.0919 0.2381 0.2880 0.062 Uiso 1 1 calc R . .
C39 C 0.12877(11) 0.1082(3) 0.36455(14) 0.0558(8) Uani 1 1 d . . .
H39 H 0.1389 0.0105 0.3635 0.067 Uiso 1 1 calc R . .
C40 C 0.17743(12) 0.1856(3) 0.40134(16) 0.0585(8) Uani 1 1 d . . .
C41 C 0.19832(11) 0.2745(3) 0.35651(15) 0.0563(8) Uani 1 1 d . . .
H41 H 0.1842 0.3680 0.3584 0.068 Uiso 1 1 calc R . .
C42 C 0.17106(10) 0.2157(3) 0.28954(14) 0.0520(7) Uani 1 1 d . . .
H42 H 0.1671 0.2864 0.2557 0.062 Uiso 1 1 calc R . .
C43 C 0.19584(11) 0.0839(3) 0.27203(14) 0.0547(8) Uani 1 1 d . . .
H43A H 0.2207 0.1053 0.2472 0.066 Uiso 1 1 calc R . .
H43B H 0.2138 0.0331 0.3107 0.066 Uiso 1 1 calc R . .
C44 C 0.06672(12) 0.1206(4) 0.17634(15) 0.0644(9) Uani 1 1 d . . .
H44A H 0.0579 0.0492 0.1433 0.077 Uiso 1 1 calc R . .
H44B H 0.0342 0.1526 0.1842 0.077 Uiso 1 1 calc R . .
C45 C 0.09146(12) 0.2401(4) 0.15024(15) 0.0595(8) Uani 1 1 d . . .
C46 C 0.12598(14) 0.2174(5) 0.11308(16) 0.0795(11) Uani 1 1 d . . .
H46 H 0.1325 0.1273 0.1018 0.095 Uiso 1 1 calc R . .
C47 C 0.15092(17) 0.3276(7) 0.0925(2) 0.1086(16) Uani 1 1 d . . .
H47 H 0.1745 0.3113 0.0680 0.130 Uiso 1 1 calc R . .
C48 C 0.1409(2) 0.4603(7) 0.1082(3) 0.127(2) Uani 1 1 d . . .
H48 H 0.1580 0.5345 0.0948 0.153 Uiso 1 1 calc R . .
C49 C 0.1063(2) 0.4837(5) 0.1432(2) 0.1059(15) Uani 1 1 d . . .
H49 H 0.0993 0.5744 0.1533 0.127 Uiso 1 1 calc R . .
C50 C 0.08087(15) 0.3755(4) 0.16434(17) 0.0774(10) Uani 1 1 d . . .
H50 H 0.0567 0.3934 0.1880 0.093 Uiso 1 1 calc R . .
C51 C 0.06863(13) -0.0644(4) 0.25792(16) 0.0607(8) Uani 1 1 d . . .
C52 C 0.07252(16) -0.2876(4) 0.3046(2) 0.0988(13) Uani 1 1 d . . .
H52A H 0.0552 -0.2642 0.3374 0.148 Uiso 1 1 calc R . .
H52B H 0.0978 -0.3596 0.3205 0.148 Uiso 1 1 calc R . .
H52C H 0.0471 -0.3195 0.2665 0.148 Uiso 1 1 calc R . .
C53 C 0.25743(13) 0.2883(4) 0.37382(19) 0.0850(11) Uani 1 1 d . . .
H53A H 0.2699 0.3211 0.4176 0.128 Uiso 1 1 calc R . .
H53B H 0.2671 0.3532 0.3449 0.128 Uiso 1 1 calc R . .
H53C H 0.2728 0.1995 0.3699 0.128 Uiso 1 1 calc R . .
C54 C 0.08423(14) 0.1124(4) 0.39759(17) 0.0789(11) Uani 1 1 d . . .
H54A H 0.0543 0.0634 0.3707 0.095 Uiso 1 1 calc R . .
H54B H 0.0953 0.0638 0.4386 0.095 Uiso 1 1 calc R . .
C55 C 0.06751(15) 0.2582(5) 0.40981(18) 0.0820(12) Uani 1 1 d . . .
C56 C 0.01852(19) 0.2780(8) 0.4327(3) 0.145(2) Uani 1 1 d . . .
H56 H -0.0115 0.2817 0.3943 0.174 Uiso 1 1 calc R . .
C57 C 0.0073(2) 0.1889(7) 0.4739(3) 0.091(2) Uani 0.715(10) 1 d P . .
H57 H 0.0365 0.1411 0.5040 0.110 Uiso 0.715(10) 1 calc PR . .
C58' C 0.0071(5) 0.3379(13) 0.4747(6) 0.064(5) Uiso 0.285(10) 1 d P . .
H58' H 0.0357 0.3828 0.5069 0.076 Uiso 0.285(10) 1 calc PR . .
C59 C -0.03859(17) 0.2568(7) 0.5034(2) 0.152(2) Uani 1 1 d . . .
H59A H -0.0340 0.2542 0.5499 0.182 Uiso 1 1 calc R . .
H59B H -0.0745 0.2556 0.4769 0.182 Uiso 1 1 calc R . .
